data_1563707
loop_
_publ_author_name
'Khal-baeva, Klara M.'
'Solodovnikov, Sergey F.'
'Khaikina, Elena G.'
'Kadyrova, Yuliya M.'
'Solodovnikova, Zoya A.'
'Basovich, Olga M.'

_publ_section_title
;
 Phase formation features in the systems M2MoO4--Fe2(MoO4)3 (M=Rb, Cs) and
 crystal structures of new double polymolybdates M3FeMo4O15
;
_journal_issue 3
_journal_name_full 'Journal of Solid State Chemistry'
_journal_page_first 712
_journal_page_last 719
_journal_paper_doi 10.1016/j.jssc.2010.01.008
_journal_volume 183
_journal_year 2010
_chemical_formula_moiety 'Fe Mo4 O15, 3(Cs)'
_chemical_formula_sum 'Cs3 Fe Mo4 O15'
_chemical_formula_weight 1078.34
_space_group_IT_number 14
_space_group_name_Hall '-P 2yn'
_space_group_name_H-M_alt 'P 1 21/n 1'
_symmetry_cell_setting monoclinic
_symmetry_space_group_name_Hall '-P 2yn'
_symmetry_space_group_name_H-M 'P 1 21/n 1'
_atom_sites_solution_hydrogens none
_atom_sites_solution_primary direct
_atom_sites_solution_secondary difmap
_cell_angle_alpha 90.00
_cell_angle_beta 90.676(2)
_cell_angle_gamma 90.00
_cell_formula_units_Z 4
_cell_length_a 11.5500(9)
_cell_length_b 9.9929(7)
_cell_length_c 14.5128(11)
_cell_measurement_temperature 293(2)
_cell_volume 1674.9(2)
_computing_cell_refinement 'SAINT (Bruker, 2004)'
_computing_data_collection 'APEX2 (Bruker, 2004)'
_computing_data_reduction 'SAINT (Bruker, 2004)'
_computing_structure_refinement 'SHELXL-97 (Sheldrick, 1997)'
_computing_structure_solution 'SHELXS-97 (Sheldrick, 1990)'
_diffrn_ambient_temperature 293(2)
_diffrn_measured_fraction_theta_full 0.981
_diffrn_measured_fraction_theta_max 0.981
_diffrn_measurement_device_type 'Bruker-Nonius X8 APEX CCD diffractometer'
_diffrn_measurement_method '\f scans, frame data integration'
_diffrn_radiation_monochromator graphite
_diffrn_radiation_source 'fine-focus sealed tube'
_diffrn_radiation_type MoK\a
_diffrn_radiation_wavelength 0.71073
_diffrn_reflns_av_R_equivalents 0.0424
_diffrn_reflns_av_sigmaI/netI 0.0450
_diffrn_reflns_limit_h_max 16
_diffrn_reflns_limit_h_min -16
_diffrn_reflns_limit_k_max 7
_diffrn_reflns_limit_k_min -14
_diffrn_reflns_limit_l_max 20
_diffrn_reflns_limit_l_min -20
_diffrn_reflns_number 15462
_diffrn_reflns_theta_full 30.66
_diffrn_reflns_theta_max 30.66
_diffrn_reflns_theta_min 1.40
_diffrn_standards_decay_% 0
_diffrn_standards_number 0
_exptl_absorpt_coefficient_mu 10.249
_exptl_absorpt_correction_T_max 0.5783
_exptl_absorpt_correction_T_min 0.4272
_exptl_absorpt_correction_type multi-scan
_exptl_absorpt_process_details 'SADABS (Bruker, 2004)'
_exptl_crystal_colour yellow-orange
_exptl_crystal_density_diffrn 4.276
_exptl_crystal_density_method 'not measured'
_exptl_crystal_description prism
_exptl_crystal_F_000 1916
_exptl_crystal_size_max 0.10
_exptl_crystal_size_mid 0.08
_exptl_crystal_size_min 0.06
_refine_diff_density_max 4.908
_refine_diff_density_min -2.480
_refine_diff_density_rms 0.450
_refine_ls_extinction_coef 0.00058(9)
_refine_ls_extinction_expression Fc^*^=kFc[1+0.001xFc^2^\l^3^/sin(2\q)]^-1/4^
_refine_ls_extinction_method SHELXL
_refine_ls_goodness_of_fit_ref 1.168
_refine_ls_hydrogen_treatment none
_refine_ls_matrix_type full
_refine_ls_number_parameters 213
_refine_ls_number_reflns 5079
_refine_ls_number_restraints 0
_refine_ls_restrained_S_all 1.168
_refine_ls_R_factor_all 0.0738
_refine_ls_R_factor_gt 0.0681
_refine_ls_shift/su_max 0.000
_refine_ls_shift/su_mean 0.000
_refine_ls_structure_factor_coef Fsqd
_refine_ls_weighting_details 'calc w=1/[\s^2^(Fo^2^)+(0.0359P)^2^+110.5411P] where P=(Fo^2^+2Fc^2^)/3'
_refine_ls_weighting_scheme calc
_refine_ls_wR_factor_gt 0.1590
_refine_ls_wR_factor_ref 0.1642
_reflns_number_gt 4673
_reflns_number_total 5079
_reflns_threshold_expression >2sigma(I)
_cod_data_source_file JSSC-2010-183-712.CIF
_cod_data_source_block Cs3FeMo4O15
_cod_depositor_comments
;
The following automatic conversions were performed:

data name '_atom_site_symetry_multiplicity' was replaced with
'_atom_site_symmetry_multiplicity' as specified in the replacement
file 'data/replacement-values/replacement_tags.lst'.

Automatic conversion script
Id: cif_correct_tags 9268 2022-04-12 08:56:07Z antanas 
;
_cod_original_sg_symbol_H-M 'P 21/n'
_cod_database_code 1563707

loop_
_symmetry_equiv_pos_as_xyz
'x, y, z'
'-x+1/2, y+1/2, -z+1/2'
'-x, -y, -z'
'x-1/2, -y-1/2, z-1/2'

loop_
_atom_site_label
_atom_site_type_symbol
_atom_site_fract_x
_atom_site_fract_y
_atom_site_fract_z
_atom_site_U_iso_or_equiv
_atom_site_adp_type
_atom_site_occupancy
_atom_site_symmetry_multiplicity
_atom_site_calc_flag
_atom_site_refinement_flags
_atom_site_disorder_assembly
_atom_site_disorder_group
Cs1 Cs 0.24230(8) 0.31955(8) 0.56084(6) 0.0218(2) Uani 1 1 d . . .
Cs2 Cs 0.51342(11) 0.37641(10) 0.31476(6) 0.0314(2) Uani 1 1 d . . .
Cs3 Cs 0.48984(10) -0.11310(10) 0.18193(6) 0.0281(2) Uani 1 1 d . . .
Mo1 Mo 0.39319(9) 0.22446(10) 0.05858(8) 0.0128(2) Uani 1 1 d . . .
Mo2 Mo 0.09173(9) 0.20394(11) 0.06972(8) 0.0149(2) Uani 1 1 d . . .
Mo3 Mo 0.74273(9) 0.56485(11) 0.12589(7) 0.0134(2) Uani 1 1 d . . .
Mo4 Mo 0.24114(10) 0.51804(12) 0.14400(7) 0.0166(2) Uani 1 1 d . . .
Fe1 Fe 0.5000 0.5000 0.0000 0.0137(5) Uani 1 2 d S . .
Fe2 Fe 0.0000 0.5000 0.0000 0.0142(5) Uani 1 2 d S . .
O1 O 0.3813(9) 0.0650(9) 0.0139(7) 0.0204(19) Uani 1 1 d . . .
O2 O 0.4716(9) 0.1972(10) 0.1582(8) 0.023(2) Uani 1 1 d . . .
O3 O 0.5016(8) 0.3033(9) -0.0157(7) 0.0157(17) Uani 1 1 d . . .
O4 O 0.2374(8) 0.2545(9) 0.1115(6) 0.0166(17) Uani 1 1 d . . .
O5 O 0.3641(8) 0.4546(10) 0.0751(8) 0.022(2) Uani 1 1 d . . .
O6 O 0.2682(10) 0.2725(10) -0.0788(8) 0.026(2) Uani 1 1 d . . .
O7 O 0.1108(9) 0.0476(11) 0.0217(8) 0.024(2) Uani 1 1 d . . .
O8 O -0.0003(9) 0.1800(11) 0.1610(7) 0.022(2) Uani 1 1 d . . .
O9 O 0.0160(8) 0.3019(10) -0.0154(7) 0.0188(19) Uani 1 1 d . . .
O10 O 0.7788(12) 0.5769(16) 0.2408(8) 0.042(3) Uani 1 1 d . . .
O11 O 0.8499(9) 0.4712(11) 0.0667(9) 0.028(2) Uani 1 1 d . . .
O12 O 0.6078(8) 0.4816(10) 0.1139(7) 0.0191(18) Uani 1 1 d . . .
O13 O 0.2510(12) 0.6894(11) 0.1331(9) 0.035(3) Uani 1 1 d . . .
O14 O 0.2646(10) 0.4812(12) 0.2583(7) 0.025(2) Uani 1 1 d . . .
O15 O 0.0919(9) 0.4710(12) 0.1162(7) 0.025(2) Uani 1 1 d . . .

loop_
_atom_site_aniso_label
_atom_site_aniso_U_11
_atom_site_aniso_U_22
_atom_site_aniso_U_33
_atom_site_aniso_U_23
_atom_site_aniso_U_13
_atom_site_aniso_U_12
Cs1 0.0246(4) 0.0147(4) 0.0259(4) 0.0005(3) -0.0021(3) 0.0008(3)
Cs2 0.0555(7) 0.0222(4) 0.0165(4) -0.0017(3) -0.0047(4) 0.0068(4)
Cs3 0.0455(6) 0.0220(4) 0.0171(4) 0.0005(3) 0.0075(4) 0.0059(4)
Mo1 0.0123(4) 0.0100(4) 0.0162(5) -0.0020(4) 0.0002(4) 0.0005(3)
Mo2 0.0138(5) 0.0141(5) 0.0168(5) -0.0028(4) -0.0004(4) -0.0007(4)
Mo3 0.0145(5) 0.0128(4) 0.0130(4) -0.0014(3) 0.0004(4) 0.0002(4)
Mo4 0.0166(5) 0.0198(5) 0.0134(5) 0.0028(4) 0.0035(4) 0.0027(4)
Fe1 0.0136(11) 0.0099(11) 0.0175(12) 0.0012(9) 0.0020(9) -0.0025(9)
Fe2 0.0146(11) 0.0091(11) 0.0189(12) 0.0001(9) 0.0018(9) 0.0021(9)
O1 0.027(5) 0.009(4) 0.026(5) -0.004(4) 0.001(4) 0.001(4)
O2 0.026(5) 0.013(4) 0.029(5) 0.002(4) -0.008(4) -0.002(4)
O3 0.016(4) 0.011(4) 0.020(4) -0.001(3) 0.001(3) -0.001(3)
O4 0.020(4) 0.012(4) 0.017(4) -0.004(3) 0.004(3) 0.000(3)
O5 0.018(4) 0.013(4) 0.036(6) 0.005(4) 0.007(4) 0.001(3)
O6 0.030(5) 0.009(4) 0.040(6) 0.004(4) -0.004(5) 0.000(4)
O7 0.016(4) 0.020(5) 0.036(6) -0.005(4) -0.002(4) 0.007(4)
O8 0.025(5) 0.023(5) 0.018(5) -0.003(4) 0.004(4) -0.002(4)
O9 0.019(4) 0.018(5) 0.020(5) -0.004(4) -0.001(4) 0.005(4)
O10 0.042(7) 0.065(10) 0.019(5) -0.006(6) -0.010(5) -0.003(7)
O11 0.020(5) 0.016(5) 0.049(7) 0.003(5) 0.014(5) 0.003(4)
O12 0.020(4) 0.019(4) 0.019(4) 0.001(4) -0.003(4) -0.001(4)
O13 0.048(7) 0.016(5) 0.041(7) -0.007(5) 0.004(6) 0.003(5)
O14 0.029(5) 0.032(6) 0.015(4) 0.004(4) -0.002(4) -0.004(5)
O15 0.019(5) 0.037(6) 0.020(5) 0.000(4) -0.003(4) 0.005(4)

loop_
_atom_type_symbol
_atom_type_description
_atom_type_scat_dispersion_real
_atom_type_scat_dispersion_imag
_atom_type_scat_source
O O 0.0106 0.0060 'International Tables Vol C Tables 4.2.6.8 and 6.1.1.4'
Fe Fe 0.3463 0.8444 'International Tables Vol C Tables 4.2.6.8 and 6.1.1.4'
Mo Mo -1.6832 0.6857 'International Tables Vol C Tables 4.2.6.8 and 6.1.1.4'
Cs Cs -0.3680 2.1192 'International Tables Vol C Tables 4.2.6.8 and 6.1.1.4'

loop_
_geom_angle_atom_site_label_1
_geom_angle_atom_site_label_2
_geom_angle_atom_site_label_3
_geom_angle
_geom_angle_site_symmetry_1
_geom_angle_site_symmetry_3
O1 Cs1 O10 91.2(4) 2 3_666
O1 Cs1 O7 61.5(3) 2 2
O10 Cs1 O7 99.5(4) 3_666 2
O1 Cs1 O13 91.8(3) 2 2_545
O10 Cs1 O13 174.1(4) 3_666 2_545
O7 Cs1 O13 86.4(3) 2 2_545
O1 Cs1 O11 159.5(3) 2 4_566
O10 Cs1 O11 108.7(4) 3_666 4_566
O7 Cs1 O11 118.1(3) 2 4_566
O13 Cs1 O11 68.0(3) 2_545 4_566
O1 Cs1 O3 77.6(3) 2 4_566
O10 Cs1 O3 111.9(3) 3_666 4_566
O7 Cs1 O3 128.5(3) 2 4_566
O13 Cs1 O3 63.8(3) 2_545 4_566
O11 Cs1 O3 89.8(3) 4_566 4_566
O1 Cs1 O8 125.1(3) 2 4_666
O10 Cs1 O8 70.5(3) 3_666 4_666
O7 Cs1 O8 70.9(3) 2 4_666
O13 Cs1 O8 111.7(3) 2_545 4_666
O11 Cs1 O8 68.7(3) 4_566 4_666
O3 Cs1 O8 157.3(3) 4_566 4_666
O1 Cs1 O2 76.2(3) 2 4_566
O10 Cs1 O2 63.3(3) 3_666 4_566
O7 Cs1 O2 134.3(3) 2 4_566
O13 Cs1 O2 112.6(3) 2_545 4_566
O11 Cs1 O2 107.6(2) 4_566 4_566
O3 Cs1 O2 48.8(2) 4_566 4_566
O8 Cs1 O2 129.5(2) 4_666 4_566
O1 Cs1 O12 124.7(3) 2 4_566
O10 Cs1 O12 92.5(3) 3_666 4_566
O7 Cs1 O12 166.5(3) 2 4_566
O13 Cs1 O12 81.6(3) 2_545 4_566
O11 Cs1 O12 51.3(2) 4_566 4_566
O3 Cs1 O12 50.3(2) 4_566 4_566
O8 Cs1 O12 107.9(2) 4_666 4_566
O2 Cs1 O12 57.2(2) 4_566 4_566
O1 Cs1 O9 125.3(2) 2 4_666
O10 Cs1 O9 119.0(3) 3_666 4_666
O7 Cs1 O9 68.8(3) 2 4_666
O13 Cs1 O9 62.9(3) 2_545 4_666
O11 Cs1 O9 49.3(2) 4_566 4_666
O3 Cs1 O9 121.8(2) 4_566 4_666
O8 Cs1 O9 48.7(2) 4_666 4_666
O2 Cs1 O9 156.8(2) 4_566 4_666
O12 Cs1 O9 100.0(2) 4_566 4_666
O2 Cs2 O9 105.7(3) . 4_666
O2 Cs2 O8 133.5(3) . 2
O9 Cs2 O8 119.2(3) 4_666 2
O2 Cs2 O14 82.0(3) . .
O9 Cs2 O14 113.9(3) 4_666 .
O8 Cs2 O14 69.8(3) 2 .
O2 Cs2 O7 144.4(3) . 2
O9 Cs2 O7 73.6(3) 4_666 2
O8 Cs2 O7 51.3(3) 2 2
O14 Cs2 O7 67.0(3) . 2
O2 Cs2 O7 154.5(3) . 4_666
O9 Cs2 O7 52.7(3) 4_666 4_666
O8 Cs2 O7 71.5(3) 2 4_666
O14 Cs2 O7 117.5(3) . 4_666
O7 Cs2 O7 50.5(3) 2 4_666
O2 Cs2 O12 64.0(3) . .
O9 Cs2 O12 154.6(3) 4_666 .
O8 Cs2 O12 78.6(3) 2 .
O14 Cs2 O12 88.5(3) . .
O7 Cs2 O12 128.9(3) 2 .
O7 Cs2 O12 128.5(2) 4_666 .
O2 Cs2 O6 101.8(3) . 4_666
O9 Cs2 O6 54.1(3) 4_666 4_666
O8 Cs2 O6 113.5(3) 2 4_666
O14 Cs2 O6 167.9(3) . 4_666
O7 Cs2 O6 105.4(3) 2 4_666
O7 Cs2 O6 55.8(3) 4_666 4_666
O12 Cs2 O6 103.4(3) . 4_666
O2 Cs2 O13 73.6(3) . 2_545
O9 Cs2 O13 62.2(3) 4_666 2_545
O8 Cs2 O13 116.1(3) 2 2_545
O14 Cs2 O13 57.7(3) . 2_545
O7 Cs2 O13 75.1(3) 2 2_545
O7 Cs2 O13 101.9(3) 4_666 2_545
O12 Cs2 O13 129.0(3) . 2_545
O6 Cs2 O13 112.1(3) 4_666 2_545
O3 Cs3 O8 99.5(3) 3_655 2_545
O3 Cs3 O2 122.0(3) 3_655 .
O8 Cs3 O2 138.6(3) 2_545 .
O3 Cs3 O15 153.3(3) 3_655 2_545
O8 Cs3 O15 60.5(3) 2_545 2_545
O2 Cs3 O15 79.6(3) . 2_545
O3 Cs3 O14 115.5(3) 3_655 2_545
O8 Cs3 O14 91.5(3) 2_545 2_545
O2 Cs3 O14 71.2(3) . 2_545
O15 Cs3 O14 52.8(3) 2_545 2_545
O3 Cs3 O1 76.5(2) 3_655 .
O8 Cs3 O1 158.8(3) 2_545 .
O2 Cs3 O1 49.5(3) . .
O15 Cs3 O1 115.3(3) 2_545 .
O14 Cs3 O1 72.4(3) 2_545 .
O3 Cs3 O1 52.2(2) 3_655 3_655
O8 Cs3 O1 136.9(3) 2_545 3_655
O2 Cs3 O1 77.8(3) . 3_655
O15 Cs3 O1 154.4(3) 2_545 3_655
O14 Cs3 O1 128.3(3) 2_545 3_655
O1 Cs3 O1 56.1(3) . 3_655
O3 Cs3 O10 124.2(3) 3_655 2_645
O8 Cs3 O10 96.1(3) 2_545 2_645
O2 Cs3 O10 62.7(3) . 2_645
O15 Cs3 O10 78.1(3) 2_545 2_645
O14 Cs3 O10 117.2(3) 2_545 2_645
O1 Cs3 O10 103.4(3) . 2_645
O1 Cs3 O10 80.9(3) 3_655 2_645
O3 Cs3 O13 61.3(3) 3_655 1_545
O8 Cs3 O13 78.0(3) 2_545 1_545
O2 Cs3 O13 119.4(3) . 1_545
O15 Cs3 O13 95.4(3) 2_545 1_545
O14 Cs3 O13 59.5(3) 2_545 1_545
O1 Cs3 O13 81.9(3) . 1_545
O1 Cs3 O13 106.1(3) 3_655 1_545
O10 Cs3 O13 172.9(3) 2_645 1_545
O3 Cs3 O6 50.3(2) 3_655 3_655
O8 Cs3 O6 89.2(3) 2_545 3_655
O2 Cs3 O6 116.7(3) . 3_655
O15 Cs3 O6 138.0(3) 2_545 3_655
O14 Cs3 O6 165.6(3) 2_545 3_655
O1 Cs3 O6 103.1(3) . 3_655
O1 Cs3 O6 48.0(2) 3_655 3_655
O10 Cs3 O6 77.0(3) 2_645 3_655
O13 Cs3 O6 106.7(3) 1_545 3_655
O2 Mo1 O1 102.1(5) . .
O2 Mo1 O3 101.9(5) . .
O1 Mo1 O3 103.1(5) . .
O2 Mo1 O4 99.7(5) . .
O1 Mo1 O4 102.5(4) . .
O3 Mo1 O4 142.0(4) . .
O2 Mo1 O5 98.3(4) . .
O1 Mo1 O5 159.5(4) . .
O3 Mo1 O5 74.8(4) . .
O4 Mo1 O5 71.3(4) . .
O2 Mo1 O6 175.7(5) . .
O1 Mo1 O6 80.5(4) . .
O3 Mo1 O6 80.8(4) . .
O4 Mo1 O6 76.2(4) . .
O5 Mo1 O6 79.0(4) . .
O8 Mo2 O7 105.5(5) . .
O8 Mo2 O9 107.7(5) . .
O7 Mo2 O9 106.2(5) . .
O8 Mo2 O4 110.6(5) . .
O7 Mo2 O4 105.0(4) . .
O9 Mo2 O4 120.7(4) . .
O8 Mo2 O15 86.8(4) . .
O7 Mo2 O15 167.7(4) . .
O9 Mo2 O15 68.8(4) . .
O4 Mo2 O15 69.9(4) . .
O8 Mo2 O6 173.3(4) . .
O7 Mo2 O6 80.2(4) . .
O9 Mo2 O6 73.6(4) . .
O4 Mo2 O6 63.9(4) . .
O15 Mo2 O6 87.5(3) . .
O10 Mo3 O6 109.1(7) . 3_665
O10 Mo3 O12 109.3(6) . .
O6 Mo3 O12 109.6(5) 3_665 .
O10 Mo3 O11 110.1(7) . .
O6 Mo3 O11 110.1(5) 3_665 .
O12 Mo3 O11 108.7(5) . .
O10 Mo3 O5 171.0(5) . 3_665
O6 Mo3 O5 71.0(4) 3_665 3_665
O12 Mo3 O5 63.1(4) . 3_665
O11 Mo3 O5 77.8(5) . 3_665
O14 Mo4 O13 107.0(6) . .
O14 Mo4 O15 107.2(5) . .
O13 Mo4 O15 107.4(6) . .
O14 Mo4 O5 109.5(5) . .
O13 Mo4 O5 103.8(5) . .
O15 Mo4 O5 121.2(5) . .
O14 Mo4 O4 87.8(4) . .
O13 Mo4 O4 164.3(5) . .
O15 Mo4 O4 72.2(4) . .
O5 Mo4 O4 65.2(4) . .
O5 Fe1 O5 180.000(1) 3_665 .
O5 Fe1 O3 99.0(4) 3_665 .
O5 Fe1 O3 81.0(4) . .
O5 Fe1 O3 81.0(4) 3_665 3_665
O5 Fe1 O3 99.0(4) . 3_665
O3 Fe1 O3 180.0(5) . 3_665
O5 Fe1 O12 90.8(4) 3_665 3_665
O5 Fe1 O12 89.2(4) . 3_665
O3 Fe1 O12 90.1(4) . 3_665
O3 Fe1 O12 89.9(4) 3_665 3_665
O5 Fe1 O12 89.2(4) 3_665 .
O5 Fe1 O12 90.8(4) . .
O3 Fe1 O12 89.9(4) . .
O3 Fe1 O12 90.1(4) 3_665 .
O12 Fe1 O12 180.0(3) 3_665 .
O9 Fe2 O9 180.0(6) . 3_565
O9 Fe2 O15 84.4(4) . .
O9 Fe2 O15 95.6(4) 3_565 .
O9 Fe2 O15 95.6(4) . 3_565
O9 Fe2 O15 84.4(4) 3_565 3_565
O15 Fe2 O15 180.000(1) . 3_565
O9 Fe2 O11 89.6(4) . 1_455
O9 Fe2 O11 90.4(4) 3_565 1_455
O15 Fe2 O11 91.5(5) . 1_455
O15 Fe2 O11 88.5(5) 3_565 1_455
O9 Fe2 O11 90.4(4) . 3_665
O9 Fe2 O11 89.6(4) 3_565 3_665
O15 Fe2 O11 88.5(5) . 3_665
O15 Fe2 O11 91.5(5) 3_565 3_665
O11 Fe2 O11 180.0(6) 1_455 3_665
Mo1 O1 Cs1 156.5(5) . 2_545
Mo1 O1 Cs3 101.2(4) . .
Cs1 O1 Cs3 90.1(3) 2_545 .
Mo1 O1 Cs3 99.0(4) . 3_655
Cs1 O1 Cs3 91.5(3) 2_545 3_655
Cs3 O1 Cs3 123.9(3) . 3_655
Mo1 O2 Cs2 129.5(5) . .
Mo1 O2 Cs3 106.5(4) . .
Cs2 O2 Cs3 120.7(3) . .
Mo1 O2 Cs1 97.7(5) . 4_665
Cs2 O2 Cs1 101.8(3) . 4_665
Cs3 O2 Cs1 86.4(3) . 4_665
Mo1 O3 Fe1 110.5(5) . .
Mo1 O3 Cs3 102.9(4) . 3_655
Fe1 O3 Cs3 134.8(4) . 3_655
Mo1 O3 Cs1 103.0(4) . 4_665
Fe1 O3 Cs1 110.3(4) . 4_665
Cs3 O3 Cs1 90.0(2) 3_655 4_665
Mo2 O4 Mo1 131.0(5) . .
Mo2 O4 Mo4 109.8(4) . .
Mo1 O4 Mo4 101.8(4) . .
Mo4 O5 Fe1 146.7(6) . .
Mo4 O5 Mo1 120.2(5) . .
Fe1 O5 Mo1 93.1(4) . .
Mo4 O5 Mo3 103.0(4) . 3_665
Fe1 O5 Mo3 79.0(4) . 3_665
Mo1 O5 Mo3 84.2(3) . 3_665
Mo3 O6 Mo1 121.6(5) 3_665 .
Mo3 O6 Mo2 115.7(5) 3_665 .
Mo1 O6 Mo2 77.2(3) . .
Mo3 O6 Cs3 107.5(5) 3_665 3_655
Mo1 O6 Cs3 78.5(3) . 3_655
Mo2 O6 Cs3 136.7(3) . 3_655
Mo3 O6 Cs2 99.1(4) 3_665 4_565
Mo1 O6 Cs2 136.1(4) . 4_565
Mo2 O6 Cs2 70.4(2) . 4_565
Cs3 O6 Cs2 105.9(3) 3_655 4_565
Mo2 O7 Cs1 153.8(5) . 2_545
Mo2 O7 Cs2 97.0(5) . 2_545
Cs1 O7 Cs2 98.2(3) 2_545 2_545
Mo2 O7 Cs2 96.7(4) . 4_565
Cs1 O7 Cs2 90.0(3) 2_545 4_565
Cs2 O7 Cs2 129.5(3) 2_545 4_565
Mo2 O8 Cs2 104.9(4) . 2_545
Mo2 O8 Cs3 117.1(5) . 2
Cs2 O8 Cs3 125.7(3) 2_545 2
Mo2 O8 Cs1 102.8(4) . 4_565
Cs2 O8 Cs1 90.4(3) 2_545 4_565
Cs3 O8 Cs1 110.7(3) 2 4_565
Mo2 O9 Fe2 120.5(5) . .
Mo2 O9 Cs2 103.8(4) . 4_565
Fe2 O9 Cs2 132.1(4) . 4_565
Mo2 O9 Cs1 91.6(4) . 4_565
Fe2 O9 Cs1 102.6(3) . 4_565
Cs2 O9 Cs1 93.0(3) 4_565 4_565
Mo3 O10 Cs1 155.8(8) . 3_666
Mo3 O10 Cs3 117.0(6) . 2_655
Cs1 O10 Cs3 87.2(3) 3_666 2_655
Mo3 O11 Fe2 139.8(6) . 1_655
Mo3 O11 Cs1 102.8(4) . 4_665
Fe2 O11 Cs1 117.3(4) 1_655 4_665
Mo3 O12 Fe1 123.9(5) . .
Mo3 O12 Cs2 111.2(4) . .
Fe1 O12 Cs2 122.2(4) . .
Mo3 O12 Cs1 91.9(4) . 4_665
Fe1 O12 Cs1 99.6(3) . 4_665
Cs2 O12 Cs1 94.2(2) . 4_665
Mo4 O13 Cs1 120.1(6) . 2
Mo4 O13 Cs3 127.0(6) . 1_565
Cs1 O13 Cs3 85.3(3) 2 1_565
Mo4 O13 Cs2 115.6(6) . 2
Cs1 O13 Cs2 90.2(3) 2 2
Cs3 O13 Cs2 109.3(3) 1_565 2
Mo4 O14 Cs2 117.0(5) . .
Mo4 O14 Cs3 100.9(4) . 2
Cs2 O14 Cs3 131.7(4) . 2
Mo4 O15 Fe2 129.6(6) . .
Mo4 O15 Mo2 107.6(5) . .
Fe2 O15 Mo2 86.3(4) . .
Mo4 O15 Cs3 98.8(4) . 2
Fe2 O15 Cs3 130.5(5) . 2
Mo2 O15 Cs3 88.3(3) . 2

loop_
_geom_bond_atom_site_label_1
_geom_bond_atom_site_label_2
_geom_bond_distance
_geom_bond_site_symmetry_2
Cs1 O1 3.032(10) 2
Cs1 O10 3.071(12) 3_666
Cs1 O7 3.091(10) 2
Cs1 O13 3.102(13) 2_545
Cs1 O11 3.161(11) 4_566
Cs1 O3 3.225(9) 4_566
Cs1 O8 3.294(11) 4_666
Cs1 O2 3.450(11) 4_566
Cs1 O12 3.477(10) 4_566
Cs1 O9 3.574(10) 4_666
Cs2 O2 2.929(11) .
Cs2 O9 3.042(10) 4_666
Cs2 O8 3.058(11) 2
Cs2 O14 3.157(11) .
Cs2 O7 3.271(12) 2
Cs2 O7 3.284(11) 4_666
Cs2 O12 3.297(10) .
Cs2 O6 3.627(11) 4_666
Cs2 O13 3.667(13) 2_545
Cs3 O3 3.073(9) 3_655
Cs3 O8 3.078(10) 2_545
Cs3 O2 3.127(10) .
Cs3 O15 3.201(11) 2_545
Cs3 O14 3.215(11) 2_545
Cs3 O1 3.259(10) .
Cs3 O1 3.259(11) 3_655
Cs3 O10 3.454(14) 2_645
Cs3 O13 3.459(13) 1_545
Cs3 O6 3.562(12) 3_655
Mo1 O2 1.719(10) .
Mo1 O1 1.725(9) .
Mo1 O3 1.839(9) .
Mo1 O4 1.987(9) .
Mo1 O5 2.337(10) .
Mo1 O6 2.494(11) .
Mo2 O8 1.726(10) .
Mo2 O7 1.726(10) .
Mo2 O9 1.795(10) .
Mo2 O4 1.852(10) .
Mo2 O15 2.753(12) .
Mo2 O6 3.061(12) .
Mo3 O10 1.719(12) .
Mo3 O6 1.767(10) 3_665
Mo3 O12 1.773(10) .
Mo3 O11 1.780(10) .
Mo3 O5 3.160(12) 3_665
Mo4 O14 1.718(10) .
Mo4 O13 1.723(11) .
Mo4 O15 1.827(11) .
Mo4 O5 1.858(10) .
Mo4 O4 2.676(9) .
Fe1 O5 1.975(10) 3_665
Fe1 O5 1.975(10) .
Fe1 O3 1.979(9) .
Fe1 O3 1.979(9) 3_665
Fe1 O12 2.066(10) 3_665
Fe1 O12 2.066(10) .
Fe2 O9 2.001(10) .
Fe2 O9 2.001(10) 3_565
Fe2 O15 2.003(10) .
Fe2 O15 2.003(10) 3_565
Fe2 O11 2.016(10) 1_455
Fe2 O11 2.016(10) 3_665
O1 Cs1 3.032(10) 2_545
O1 Cs3 3.259(11) 3_655
O2 Cs1 3.451(11) 4_665
O3 Cs3 3.073(9) 3_655
O3 Cs1 3.225(9) 4_665
O5 Mo3 3.160(12) 3_665
O6 Mo3 1.767(10) 3_665
O6 Cs3 3.562(11) 3_655
O6 Cs2 3.627(11) 4_565
O7 Cs1 3.091(10) 2_545
O7 Cs2 3.271(12) 2_545
O7 Cs2 3.284(11) 4_565
O8 Cs2 3.058(11) 2_545
O8 Cs3 3.078(10) 2
O8 Cs1 3.294(11) 4_565
O9 Cs2 3.042(10) 4_565
O9 Cs1 3.574(10) 4_565
O10 Cs1 3.071(12) 3_666
O10 Cs3 3.454(14) 2_655
O11 Fe2 2.016(10) 1_655
O11 Cs1 3.161(11) 4_665
O12 Cs1 3.477(10) 4_665
O13 Cs1 3.102(13) 2
O13 Cs3 3.459(13) 1_565
O13 Cs2 3.667(13) 2
O14 Cs3 3.215(11) 2
O15 Cs3 3.201(11) 2
